data_7128343
loop_
_publ_author_name
'Liang, Qiuming'
'Hayashi, Kasumi'
'Zeng, Yimin'
'Jimenez-Santiago, Jose L'
'Song, Datong'

_publ_section_title
;
 Constructing fused N-heterocycles from unprotected mesoionic
 N-heterocyclic olefins and organic azides <i>via</i> diazo transfer.
;
_journal_issue 50
_journal_name_full 'Chemical communications (Cambridge, England)'
_journal_page_first 6137
_journal_page_last 6140
_journal_paper_doi 10.1039/d1cc02245h
_journal_volume 57
_journal_year 2021
_chemical_formula_sum 'C16 H23 N3'
_chemical_formula_weight 257.37
_space_group_crystal_system monoclinic
_space_group_IT_number 14
_space_group_name_Hall '-P 2ybc'
_space_group_name_H-M_alt 'P 1 21/c 1'
_atom_sites_solution_hydrogens geom
_audit_creation_method SHELXL-2016/6
_audit_update_record
;
2021-04-08 deposited with the CCDC.	2021-05-19 downloaded from the CCDC.
;
_cell_angle_alpha 90
_cell_angle_beta 93.762(17)
_cell_angle_gamma 90
_cell_formula_units_Z 4
_cell_length_a 13.300(7)
_cell_length_b 7.486(4)
_cell_length_c 14.731(7)
_cell_measurement_reflns_used 36557
_cell_measurement_temperature 150(2)
_cell_measurement_theta_max 27.615
_cell_measurement_theta_min 3.054
_cell_volume 1463.5(13)
_computing_structure_refinement 'SHELXL-2016/6 (Sheldrick, 2016)'
_diffrn_ambient_temperature 150(2)
_diffrn_measured_fraction_theta_full 0.997
_diffrn_measured_fraction_theta_max 0.989
_diffrn_measurement_device_type 'Bruker Kappa Photon II'
_diffrn_measurement_method 'omega and phi scans'
_diffrn_radiation_type MoK\a
_diffrn_radiation_wavelength 0.71073
_diffrn_reflns_av_R_equivalents 0.1252
_diffrn_reflns_av_unetI/netI 0.1056
_diffrn_reflns_Laue_measured_fraction_full 0.997
_diffrn_reflns_Laue_measured_fraction_max 0.989
_diffrn_reflns_limit_h_max 17
_diffrn_reflns_limit_h_min -17
_diffrn_reflns_limit_k_max 9
_diffrn_reflns_limit_k_min -9
_diffrn_reflns_limit_l_max 19
_diffrn_reflns_limit_l_min -16
_diffrn_reflns_number 36557
_diffrn_reflns_point_group_measured_fraction_full 0.997
_diffrn_reflns_point_group_measured_fraction_max 0.989
_diffrn_reflns_theta_full 25.242
_diffrn_reflns_theta_max 27.615
_diffrn_reflns_theta_min 3.054
_exptl_absorpt_coefficient_mu 0.070
_exptl_absorpt_correction_T_max 0.7456
_exptl_absorpt_correction_T_min 0.6371
_exptl_absorpt_correction_type multi-scan
_exptl_absorpt_process_details
;
 SADABS 2016/2: Krause, L., Herbst-Irmer, R., Sheldrick G.M. & Stalke D.,
 J. Appl. Cryst. 48 (2015) 3-10
;
_exptl_crystal_colour red
_exptl_crystal_density_diffrn 1.168
_exptl_crystal_description plate
_exptl_crystal_F_000 560
_exptl_crystal_size_max 0.200
_exptl_crystal_size_mid 0.100
_exptl_crystal_size_min 0.020
_refine_diff_density_max 0.303
_refine_diff_density_min -0.221
_refine_diff_density_rms 0.077
_refine_ls_extinction_coef 0.029(4)
_refine_ls_extinction_expression Fc^*^=kFc[1+0.001xFc^2^\l^3^/sin(2\q)]^-1/4^
_refine_ls_extinction_method 'SHELXL-2016/6 (Sheldrick 2016)'
_refine_ls_goodness_of_fit_ref 1.008
_refine_ls_hydrogen_treatment constr
_refine_ls_matrix_type full
_refine_ls_number_parameters 175
_refine_ls_number_reflns 3364
_refine_ls_number_restraints 0
_refine_ls_restrained_S_all 1.008
_refine_ls_R_factor_all 0.1150
_refine_ls_R_factor_gt 0.0603
_refine_ls_shift/su_max 0.000
_refine_ls_shift/su_mean 0.000
_refine_ls_structure_factor_coef Fsqd
_refine_ls_weighting_details 'w=1/[\s^2^(Fo^2^)+(0.0617P)^2^] where P=(Fo^2^+2Fc^2^)/3'
_refine_ls_weighting_scheme calc
_refine_ls_wR_factor_gt 0.1287
_refine_ls_wR_factor_ref 0.1515
_reflns_Friedel_coverage 0.000
_reflns_number_gt 2039
_reflns_number_total 3364
_reflns_threshold_expression 'I > 2\s(I)'
_cod_data_source_file d1cc02245h2.cif
_cod_data_source_block wl477
_cod_depositor_comments 'Adding full bibliography for 7128333--7128355.cif.'
_cod_original_sg_symbol_H-M 'P 21/c'
_cod_database_code 7128343
_shelx_shelxl_version_number 2016/6
_shelx_space_group_comment
;
The symmetry employed for this shelxl refinement is uniquely defined
by the following loop, which should always be used as a source of
symmetry information in preference to the above space-group names.
They are only intended as comments.
;
_shelx_estimated_absorpt_t_min 0.986
_shelx_estimated_absorpt_t_max 0.999

loop_
_space_group_symop_operation_xyz
'x, y, z'
'-x, y+1/2, -z+1/2'
'-x, -y, -z'
'x, -y-1/2, z-1/2'

loop_
_atom_site_label
_atom_site_type_symbol
_atom_site_fract_x
_atom_site_fract_y
_atom_site_fract_z
_atom_site_U_iso_or_equiv
_atom_site_adp_type
_atom_site_occupancy
_atom_site_site_symmetry_order
_atom_site_calc_flag
_atom_site_refinement_flags_posn
_atom_site_refinement_flags_adp
_atom_site_refinement_flags_occupancy
_atom_site_disorder_assembly
_atom_site_disorder_group
N1 N 0.35221(10) 0.60560(18) 0.14912(10) 0.0255(4) Uani 1 1 d . . . . .
C1 C 0.36235(14) 0.4182(2) 0.44030(12) 0.0289(4) Uani 1 1 d . . . . .
H1 H 0.427291 0.423683 0.417152 0.035 Uiso 1 1 calc R U . . .
N2 N 0.43567(11) 0.58372(18) 0.10275(10) 0.0266(4) Uani 1 1 d . . . . .
C2 C 0.35274(15) 0.3541(2) 0.52756(13) 0.0336(5) Uani 1 1 d . . . . .
H2 H 0.411083 0.314238 0.562420 0.040 Uiso 1 1 calc R U . . .
N3 N 0.49759(10) 0.49998(18) 0.16164(10) 0.0249(4) Uani 1 1 d . . . . .
C3 C 0.26030(15) 0.3467(2) 0.56506(13) 0.0356(5) Uani 1 1 d . . . . .
H3 H 0.254304 0.300160 0.624446 0.043 Uiso 1 1 calc R U . . .
C4 C 0.17664(15) 0.4091(2) 0.51375(13) 0.0345(5) Uani 1 1 d . . . . .
H4 H 0.112654 0.408332 0.538871 0.041 Uiso 1 1 calc R U . . .
C5 C 0.18502(14) 0.4724(2) 0.42666(13) 0.0303(5) Uani 1 1 d . . . . .
H5 H 0.126344 0.515550 0.393446 0.036 Uiso 1 1 calc R U . . .
C6 C 0.27769(13) 0.4754(2) 0.38506(12) 0.0252(4) Uani 1 1 d . . . . .
C7 C 0.27912(13) 0.5340(2) 0.29223(12) 0.0262(4) Uani 1 1 d . . . . .
H7 H 0.217408 0.580046 0.265758 0.031 Uiso 1 1 calc R U . . .
C8 C 0.35878(13) 0.5319(2) 0.23659(12) 0.0246(4) Uani 1 1 d . . . . .
C9 C 0.45879(13) 0.4665(2) 0.24200(12) 0.0254(4) Uani 1 1 d . . . . .
H9 H 0.492373 0.409430 0.293002 0.030 Uiso 1 1 calc R U . . .
C10 C 0.59713(12) 0.4514(2) 0.13167(12) 0.0276(4) Uani 1 1 d . . . . .
H10A H 0.603151 0.496666 0.069114 0.033 Uiso 1 1 calc R U . . .
H10B H 0.602654 0.319618 0.129856 0.033 Uiso 1 1 calc R U . . .
C11 C 0.68323(12) 0.5252(2) 0.19283(12) 0.0267(4) Uani 1 1 d . . . . .
H11A H 0.687304 0.460291 0.251517 0.032 Uiso 1 1 calc R U . . .
H11B H 0.671053 0.653007 0.205342 0.032 Uiso 1 1 calc R U . . .
C12 C 0.78209(12) 0.5046(2) 0.14716(12) 0.0270(4) Uani 1 1 d . . . . .
H12A H 0.791177 0.377429 0.131091 0.032 Uiso 1 1 calc R U . . .
H12B H 0.778351 0.574507 0.090000 0.032 Uiso 1 1 calc R U . . .
C13 C 0.87314(13) 0.5663(3) 0.20693(13) 0.0359(5) Uani 1 1 d . . . . .
H13A H 0.882949 0.484236 0.259480 0.043 Uiso 1 1 calc R U . . .
H13B H 0.859276 0.686706 0.230906 0.043 Uiso 1 1 calc R U . . .
C14 C 0.96998(14) 0.5732(3) 0.15746(14) 0.0385(5) Uani 1 1 d . . . . .
H14A H 0.962012 0.663055 0.108222 0.046 Uiso 1 1 calc R U . . .
H14B H 1.025448 0.613645 0.200700 0.046 Uiso 1 1 calc R U . . .
C15 C 0.99960(14) 0.3960(2) 0.11655(15) 0.0446(6) Uani 1 1 d . . . . .
H15A H 0.948693 0.361057 0.068739 0.067 Uiso 1 1 calc R U . . .
H15B H 1.004094 0.304291 0.164101 0.067 Uiso 1 1 calc R U . . .
H15C H 1.065127 0.408468 0.090412 0.067 Uiso 1 1 calc R U . . .
C16 C 0.26343(12) 0.6792(2) 0.10046(12) 0.0311(5) Uani 1 1 d . . . . .
H16A H 0.282902 0.738301 0.044890 0.047 Uiso 1 1 calc R U . . .
H16B H 0.231705 0.766382 0.139177 0.047 Uiso 1 1 calc R U . . .
H16C H 0.215666 0.582864 0.084418 0.047 Uiso 1 1 calc R U . . .

loop_
_atom_site_aniso_label
_atom_site_aniso_U_11
_atom_site_aniso_U_22
_atom_site_aniso_U_33
_atom_site_aniso_U_23
_atom_site_aniso_U_13
_atom_site_aniso_U_12
N1 0.0276(8) 0.0255(8) 0.0233(9) 0.0035(6) 0.0011(7) 0.0021(6)
C1 0.0341(11) 0.0256(9) 0.0274(11) -0.0011(8) 0.0049(8) 0.0003(8)
N2 0.0305(9) 0.0257(8) 0.0235(9) 0.0008(6) 0.0006(7) 0.0010(6)
C2 0.0471(12) 0.0257(10) 0.0273(11) -0.0004(8) -0.0017(9) 0.0021(8)
N3 0.0294(8) 0.0222(8) 0.0231(9) -0.0006(6) 0.0017(7) -0.0005(6)
C3 0.0593(14) 0.0245(10) 0.0238(11) -0.0033(8) 0.0090(10) -0.0063(9)
C4 0.0445(12) 0.0265(10) 0.0337(12) -0.0066(9) 0.0120(9) -0.0086(9)
C5 0.0367(11) 0.0231(9) 0.0315(11) -0.0029(8) 0.0058(9) -0.0023(8)
C6 0.0328(10) 0.0154(8) 0.0279(11) -0.0038(7) 0.0047(8) -0.0024(7)
C7 0.0277(10) 0.0235(9) 0.0272(11) 0.0031(8) 0.0016(8) 0.0014(7)
C8 0.0324(10) 0.0172(8) 0.0237(10) 0.0001(7) -0.0015(8) -0.0015(7)
C9 0.0320(10) 0.0228(9) 0.0211(10) 0.0019(7) 0.0006(8) 0.0003(7)
C10 0.0304(10) 0.0277(10) 0.0251(11) -0.0027(8) 0.0045(8) 0.0018(7)
C11 0.0337(10) 0.0234(9) 0.0230(10) -0.0001(8) 0.0009(8) 0.0019(7)
C12 0.0317(10) 0.0243(9) 0.0252(10) 0.0008(8) 0.0034(8) 0.0003(8)
C13 0.0308(11) 0.0433(12) 0.0334(12) -0.0033(9) 0.0015(9) -0.0005(8)
C14 0.0329(11) 0.0404(12) 0.0424(13) -0.0062(10) 0.0035(9) -0.0008(8)
C15 0.0396(12) 0.0382(12) 0.0572(15) 0.0047(11) 0.0127(11) 0.0061(9)
C16 0.0347(11) 0.0309(10) 0.0273(11) 0.0025(8) -0.0017(8) 0.0046(8)

loop_
_atom_type_symbol
_atom_type_description
_atom_type_scat_dispersion_real
_atom_type_scat_dispersion_imag
_atom_type_scat_source
C C 0.0033 0.0016 'International Tables Vol C Tables 4.2.6.8 and 6.1.1.4'
H H 0.0000 0.0000 'International Tables Vol C Tables 4.2.6.8 and 6.1.1.4'
N N 0.0061 0.0033 'International Tables Vol C Tables 4.2.6.8 and 6.1.1.4'

loop_
_geom_angle_atom_site_label_1
_geom_angle_atom_site_label_2
_geom_angle_atom_site_label_3
_geom_angle
_geom_angle_site_symmetry_1
_geom_angle_site_symmetry_3
_geom_angle_publ_flag
N2 N1 C8 114.47(14) . . ?
N2 N1 C16 117.76(14) . . ?
C8 N1 C16 127.23(14) . . ?
C2 C1 C6 121.40(18) . . ?
C2 C1 H1 119.3 . . ?
C6 C1 H1 119.3 . . ?
N3 N2 N1 102.94(14) . . ?
C3 C2 C1 121.56(18) . . ?
C3 C2 H2 119.2 . . ?
C1 C2 H2 119.2 . . ?
N2 N3 C9 114.16(15) . . ?
N2 N3 C10 117.22(15) . . ?
C9 N3 C10 128.60(14) . . ?
C2 C3 C4 118.21(18) . . ?
C2 C3 H3 120.9 . . ?
C4 C3 H3 120.9 . . ?
C5 C4 C3 120.84(18) . . ?
C5 C4 H4 119.6 . . ?
C3 C4 H4 119.6 . . ?
C4 C5 C6 122.36(18) . . ?
C4 C5 H5 118.8 . . ?
C6 C5 H5 118.8 . . ?
C1 C6 C5 115.53(17) . . ?
C1 C6 C7 125.52(16) . . ?
C5 C6 C7 118.95(16) . . ?
C8 C7 C6 128.29(16) . . ?
C8 C7 H7 115.9 . . ?
C6 C7 H7 115.9 . . ?
C7 C8 N1 122.55(15) . . ?
C7 C8 C9 136.49(17) . . ?
N1 C8 C9 100.95(15) . . ?
N3 C9 C8 107.42(15) . . ?
N3 C9 H9 126.3 . . ?
C8 C9 H9 126.3 . . ?
N3 C10 C11 113.11(14) . . ?
N3 C10 H10A 109.0 . . ?
C11 C10 H10A 109.0 . . ?
N3 C10 H10B 109.0 . . ?
C11 C10 H10B 109.0 . . ?
H10A C10 H10B 107.8 . . ?
C10 C11 C12 109.96(15) . . ?
C10 C11 H11A 109.7 . . ?
C12 C11 H11A 109.7 . . ?
C10 C11 H11B 109.7 . . ?
C12 C11 H11B 109.7 . . ?
H11A C11 H11B 108.2 . . ?
C13 C12 C11 113.00(15) . . ?
C13 C12 H12A 109.0 . . ?
C11 C12 H12A 109.0 . . ?
C13 C12 H12B 109.0 . . ?
C11 C12 H12B 109.0 . . ?
H12A C12 H12B 107.8 . . ?
C12 C13 C14 113.55(16) . . ?
C12 C13 H13A 108.9 . . ?
C14 C13 H13A 108.9 . . ?
C12 C13 H13B 108.9 . . ?
C14 C13 H13B 108.9 . . ?
H13A C13 H13B 107.7 . . ?
C15 C14 C13 114.21(16) . . ?
C15 C14 H14A 108.7 . . ?
C13 C14 H14A 108.7 . . ?
C15 C14 H14B 108.7 . . ?
C13 C14 H14B 108.7 . . ?
H14A C14 H14B 107.6 . . ?
C14 C15 H15A 109.5 . . ?
C14 C15 H15B 109.5 . . ?
H15A C15 H15B 109.5 . . ?
C14 C15 H15C 109.5 . . ?
H15A C15 H15C 109.5 . . ?
H15B C15 H15C 109.5 . . ?
N1 C16 H16A 109.5 . . ?
N1 C16 H16B 109.5 . . ?
H16A C16 H16B 109.5 . . ?
N1 C16 H16C 109.5 . . ?
H16A C16 H16C 109.5 . . ?
H16B C16 H16C 109.5 . . ?

loop_
_geom_bond_atom_site_label_1
_geom_bond_atom_site_label_2
_geom_bond_distance
_geom_bond_site_symmetry_2
_geom_bond_publ_flag
N1 N2 1.351(2) . ?
N1 C8 1.399(2) . ?
N1 C16 1.449(2) . ?
C1 C2 1.386(3) . ?
C1 C6 1.412(2) . ?
C1 H1 0.9500 . ?
N2 N3 1.3154(19) . ?
C2 C3 1.381(2) . ?
C2 H2 0.9500 . ?
N3 C9 1.346(2) . ?
N3 C10 1.468(2) . ?
C3 C4 1.385(3) . ?
C3 H3 0.9500 . ?
C4 C5 1.379(3) . ?
C4 H4 0.9500 . ?
C5 C6 1.412(2) . ?
C5 H5 0.9500 . ?
C6 C7 1.438(2) . ?
C7 C8 1.381(2) . ?
C7 H7 0.9500 . ?
C8 C9 1.415(2) . ?
C9 H9 0.9500 . ?
C10 C11 1.514(2) . ?
C10 H10A 0.9900 . ?
C10 H10B 0.9900 . ?
C11 C12 1.524(2) . ?
C11 H11A 0.9900 . ?
C11 H11B 0.9900 . ?
C12 C13 1.522(2) . ?
C12 H12A 0.9900 . ?
C12 H12B 0.9900 . ?
C13 C14 1.522(3) . ?
C13 H13A 0.9900 . ?
C13 H13B 0.9900 . ?
C14 C15 1.519(3) . ?
C14 H14A 0.9900 . ?
C14 H14B 0.9900 . ?
C15 H15A 0.9800 . ?
C15 H15B 0.9800 . ?
C15 H15C 0.9800 . ?
C16 H16A 0.9800 . ?
C16 H16B 0.9800 . ?
C16 H16C 0.9800 . ?

loop_
_geom_torsion_atom_site_label_1
_geom_torsion_atom_site_label_2
_geom_torsion_atom_site_label_3
_geom_torsion_atom_site_label_4
_geom_torsion
_geom_torsion_site_symmetry_1
_geom_torsion_site_symmetry_2
_geom_torsion_site_symmetry_3
_geom_torsion_site_symmetry_4
_geom_torsion_publ_flag
C8 N1 N2 N3 -1.78(17) . . . . ?
C16 N1 N2 N3 -173.96(13) . . . . ?
C6 C1 C2 C3 -1.3(3) . . . . ?
N1 N2 N3 C9 0.34(17) . . . . ?
N1 N2 N3 C10 178.81(13) . . . . ?
C1 C2 C3 C4 -1.4(3) . . . . ?
C2 C3 C4 C5 1.7(3) . . . . ?
C3 C4 C5 C6 0.7(3) . . . . ?
C2 C1 C6 C5 3.5(2) . . . . ?
C2 C1 C6 C7 -176.19(16) . . . . ?
C4 C5 C6 C1 -3.2(2) . . . . ?
C4 C5 C6 C7 176.50(16) . . . . ?
C1 C6 C7 C8 6.2(3) . . . . ?
C5 C6 C7 C8 -173.56(16) . . . . ?
C6 C7 C8 N1 -175.09(16) . . . . ?
C6 C7 C8 C9 6.0(3) . . . . ?
N2 N1 C8 C7 -176.87(14) . . . . ?
C16 N1 C8 C7 -5.6(3) . . . . ?
N2 N1 C8 C9 2.38(17) . . . . ?
C16 N1 C8 C9 173.69(15) . . . . ?
N2 N3 C9 C8 1.13(18) . . . . ?
C10 N3 C9 C8 -177.13(15) . . . . ?
C7 C8 C9 N3 177.09(19) . . . . ?
N1 C8 C9 N3 -1.99(17) . . . . ?
N2 N3 C10 C11 123.85(16) . . . . ?
C9 N3 C10 C11 -57.9(2) . . . . ?
N3 C10 C11 C12 -167.81(13) . . . . ?
C10 C11 C12 C13 -176.74(15) . . . . ?
C11 C12 C13 C14 -171.22(15) . . . . ?
C12 C13 C14 C15 -58.1(2) . . . . ?
